data_4316491
loop_
_publ_author_name
'Takashi Kajiwara'
'Hiroki Tanaka'
'Motohiro Nakano'
'Shinya Takaishi'
'Yasuhiro Nakazawa'
'Masahiro Yamashita'

_publ_section_title
;
 Single-Chain Magnets Constructed by Using the Strict Orthogonality of
 Easy-Planes: Use of Structural Flexibility to Control the Magnetic
 Properties
;
_journal_name_full 'Inorganic Chemistry'
_journal_page_first 8358
_journal_page_last 8370
_journal_paper_doi 10.1021/ic100843k
_journal_volume 49
_journal_year 2010
_chemical_formula_sum 'C30 H32 Cl3 Fe2 N8 O22'
_chemical_formula_weight 1074.69
_space_group_IT_number 2
_symmetry_cell_setting triclinic
_symmetry_space_group_name_Hall '-P 1'
_symmetry_space_group_name_H-M 'P -1'
_atom_sites_solution_hydrogens geom
_atom_sites_solution_primary direct
_atom_sites_solution_secondary difmap
_audit_creation_method SHELXL-97
_cell_angle_alpha 109.849(3)
_cell_angle_beta 91.070(3)
_cell_angle_gamma 90.302(3)
_cell_formula_units_Z 4
_cell_length_a 13.7728(16)
_cell_length_b 16.1281(19)
_cell_length_c 19.790(2)
_cell_measurement_temperature 100(2)
_cell_volume 4133.7(8)
_computing_cell_refinement 'Bruker SMART'
_computing_data_collection 'Bruker SMART'
_computing_data_reduction 'Bruker SHELXTL'
_computing_molecular_graphics 'Bruker SHELXTL'
_computing_publication_material 'Bruker SHELXTL'
_computing_structure_refinement 'Bruker SHELXTL'
_computing_structure_solution 'Bruker SHELXTL'
_diffrn_ambient_temperature 100(2)
_diffrn_measured_fraction_theta_full 0.992
_diffrn_measured_fraction_theta_max 0.992
_diffrn_measurement_device_type 'CCD area detector'
_diffrn_measurement_method 'phi and omega scans'
_diffrn_radiation_monochromator graphite
_diffrn_radiation_source 'fine-focus sealed tube'
_diffrn_radiation_type MoK\a
_diffrn_radiation_wavelength 0.71073
_diffrn_reflns_av_R_equivalents 0.0997
_diffrn_reflns_av_sigmaI/netI 0.2054
_diffrn_reflns_limit_h_max 17
_diffrn_reflns_limit_h_min -17
_diffrn_reflns_limit_k_max 21
_diffrn_reflns_limit_k_min -20
_diffrn_reflns_limit_l_max 25
_diffrn_reflns_limit_l_min -25
_diffrn_reflns_number 41980
_diffrn_reflns_theta_full 27.58
_diffrn_reflns_theta_max 27.58
_diffrn_reflns_theta_min 2.00
_exptl_absorpt_coefficient_mu 0.992
_exptl_absorpt_correction_T_max 0.8709
_exptl_absorpt_correction_T_min 0.6023
_exptl_absorpt_correction_type multi-scan
_exptl_absorpt_process_details
;
G. M. Sheldrick,  SADABS.  Program for Empirical Absorption 
Correction of Area Detector Data; University of Gottingen, 
Germany, 1996
;
_exptl_crystal_colour black
_exptl_crystal_density_diffrn 1.727
_exptl_crystal_density_method 'not measured'
_exptl_crystal_description prism
_exptl_crystal_F_000 2188
_exptl_crystal_size_max 0.4
_exptl_crystal_size_mid 0.25
_exptl_crystal_size_min 0.2
_refine_diff_density_max 1.036
_refine_diff_density_min -0.997
_refine_diff_density_rms 0.104
_refine_ls_extinction_method none
_refine_ls_goodness_of_fit_ref 0.801
_refine_ls_hydrogen_treatment mixed
_refine_ls_matrix_type full
_refine_ls_number_parameters 1180
_refine_ls_number_reflns 18980
_refine_ls_number_restraints 0
_refine_ls_restrained_S_all 0.801
_refine_ls_R_factor_all 0.1192
_refine_ls_R_factor_gt 0.0531
_refine_ls_shift/su_max 0.015
_refine_ls_shift/su_mean 0.000
_refine_ls_structure_factor_coef Fsqd
_refine_ls_weighting_details 'calc w=1/[\s^2^(Fo^2^)+(0.0110P)^2^+0.0000P] where P=(Fo^2^+2Fc^2^)/3'
_refine_ls_weighting_scheme calc
_refine_ls_wR_factor_gt 0.0985
_refine_ls_wR_factor_ref 0.1075
_reflns_number_gt 8794
_reflns_number_total 18980
_reflns_threshold_expression >2sigma(I)
_cod_data_source_file ic100843k_si_002_2.cif
_cod_data_source_block complex2
_cod_depositor_comments
;
The following automatic conversions were performed:

'_symmetry_cell_setting' value 'Triclinic' changed to 'triclinic'
according to the built-in table from CIF Core dictionary named
'cif_core.dic' version 2.4.1 from
2010-06-29.

'_exptl_absorpt_correction_type' value 'multi scan'
changed to 'multi-scan' according to the built-in table from CIF Core
dictionary named 'cif_core.dic' version 2.4.1 from 2010-06-29.

Automatic conversion script
Id: cif_fix_values 1646 2011-03-28 12:23:43Z adriana 

The following automatic conversions were performed:

data name '_atom_site_symetry_multiplicity' was replaced with
'_atom_site_symmetry_multiplicity' as specified in the replacement
file 'data/replacement-values/replacement_tags.lst'.

Automatic conversion script
Id: cif_correct_tags 9268 2022-04-12 08:56:07Z antanas 
;
_cod_original_cell_volume 4133.8(8)
_cod_original_sg_symbol_H-M 'P -1 '
_cod_database_code 4316491

loop_
_symmetry_equiv_pos_as_xyz
'x, y, z'
'-x, -y, -z'

loop_
_atom_site_label
_atom_site_type_symbol
_atom_site_fract_x
_atom_site_fract_y
_atom_site_fract_z
_atom_site_U_iso_or_equiv
_atom_site_adp_type
_atom_site_occupancy
_atom_site_symmetry_multiplicity
_atom_site_calc_flag
_atom_site_refinement_flags
_atom_site_disorder_assembly
_atom_site_disorder_group
Fe1 Fe 0.73244(4) -0.25950(4) -0.48382(3) 0.01743(15) Uani 1 1 d . . .
Fe2 Fe 0.72838(4) 0.00561(4) -0.24127(3) 0.01404(15) Uani 1 1 d . . .
Fe3 Fe 0.75989(4) 0.24925(4) 0.01147(3) 0.01744(15) Uani 1 1 d . . .
Fe4 Fe 0.77757(4) 0.50232(4) 0.26065(3) 0.01376(15) Uani 1 1 d . . .
O1 O 0.80756(19) -0.22408(18) -0.38650(14) 0.0202(7) Uani 1 1 d . . .
O2 O 0.63523(18) -0.16285(17) -0.43195(14) 0.0174(7) Uani 1 1 d . . .
N1 N 0.8540(2) -0.0435(2) -0.22672(18) 0.0171(8) Uani 1 1 d . . .
N2 N 0.7286(2) -0.0919(2) -0.32946(17) 0.0139(8) Uani 1 1 d . . .
N3 N 0.6060(2) 0.0307(2) -0.28212(17) 0.0128(8) Uani 1 1 d . . .
C1 C 0.9177(3) -0.0095(3) -0.1723(2) 0.0214(11) Uani 1 1 d . . .
H1 H 0.9053 0.0463 -0.1373 0.026 Uiso 1 1 calc R . .
C2 C 1.0004(3) -0.0536(3) -0.1660(2) 0.0265(12) Uani 1 1 d . . .
H2 H 1.0448 -0.0271 -0.1273 0.032 Uiso 1 1 calc R . .
C3 C 1.0207(3) -0.1368(3) -0.2156(2) 0.0233(11) Uani 1 1 d . . .
C4 C 0.9558(3) -0.1697(3) -0.2735(2) 0.0199(10) Uani 1 1 d . . .
H3 H 0.9680 -0.2245 -0.3100 0.024 Uiso 1 1 calc R . .
C5 C 0.8736(3) -0.1227(3) -0.2779(2) 0.0166(10) Uani 1 1 d . . .
C6 C 0.8012(3) -0.1527(3) -0.3375(2) 0.0178(10) Uani 1 1 d . . .
C7 C 0.6514(3) -0.1016(3) -0.3758(2) 0.0137(9) Uani 1 1 d . . .
C8 C 0.5838(3) -0.0264(3) -0.3488(2) 0.0128(9) Uani 1 1 d . . .
C9 C 0.5058(3) -0.0153(3) -0.3890(2) 0.0180(10) Uani 1 1 d . . .
H4 H 0.4922 -0.0575 -0.4351 0.022 Uiso 1 1 calc R . .
C10 C 0.4458(3) 0.0592(3) -0.3617(2) 0.0188(10) Uani 1 1 d . . .
C11 C 0.4675(3) 0.1137(3) -0.2922(2) 0.0190(10) Uani 1 1 d . . .
H5 H 0.4271 0.1626 -0.2701 0.023 Uiso 1 1 calc R . .
C12 C 0.5462(3) 0.0987(3) -0.2545(2) 0.0186(10) Uani 1 1 d . . .
H6 H 0.5588 0.1380 -0.2070 0.022 Uiso 1 1 calc R . .
C13 C 1.1060(3) -0.1875(3) -0.2059(2) 0.0358(13) Uani 1 1 d . . .
H7 H 1.1649 -0.1513 -0.2004 0.054 Uiso 1 1 calc R . .
H8 H 1.1115 -0.2410 -0.2480 0.054 Uiso 1 1 calc R . .
H9 H 1.0980 -0.2037 -0.1628 0.054 Uiso 1 1 calc R . .
C14 C 0.3679(3) 0.0790(3) -0.4066(2) 0.0276(12) Uani 1 1 d . . .
H10 H 0.3175 0.1138 -0.3755 0.041 Uiso 1 1 calc R . .
H11 H 0.3393 0.0237 -0.4391 0.041 Uiso 1 1 calc R . .
H12 H 0.3954 0.1126 -0.4348 0.041 Uiso 1 1 calc R . .
O3 O 0.68378(19) 0.13227(17) -0.03276(14) 0.0171(7) Uani 1 1 d . . .
O4 O 0.78049(19) 0.24361(17) -0.09323(14) 0.0172(7) Uani 1 1 d . . .
N4 N 0.6644(2) -0.0591(2) -0.18581(17) 0.0154(8) Uani 1 1 d . . .
N5 N 0.7259(2) 0.0994(2) -0.15177(17) 0.0127(8) Uani 1 1 d . . .
N6 N 0.7944(2) 0.0948(2) -0.27106(17) 0.0157(8) Uani 1 1 d . . .
C15 C 0.6369(3) -0.1436(3) -0.2079(2) 0.0183(10) Uani 1 1 d . . .
H13 H 0.6457 -0.1789 -0.2566 0.022 Uiso 1 1 calc R . .
C16 C 0.5958(3) -0.1813(3) -0.1617(2) 0.0229(11) Uani 1 1 d . . .
H14 H 0.5767 -0.2416 -0.1795 0.028 Uiso 1 1 calc R . .
C17 C 0.5822(3) -0.1325(3) -0.0904(2) 0.0194(10) Uani 1 1 d . . .
C18 C 0.6117(3) -0.0448(3) -0.0679(2) 0.0185(10) Uani 1 1 d . . .
H15 H 0.6040 -0.0085 -0.0192 0.022 Uiso 1 1 calc R . .
C19 C 0.6518(3) -0.0104(3) -0.1155(2) 0.0154(10) Uani 1 1 d . . .
C20 C 0.6876(3) 0.0815(3) -0.0949(2) 0.0134(9) Uani 1 1 d . . .
C21 C 0.7694(3) 0.1777(3) -0.1480(2) 0.0145(9) Uani 1 1 d . . .
C22 C 0.8042(3) 0.1746(3) -0.2194(2) 0.0140(9) Uani 1 1 d . . .
C23 C 0.8440(3) 0.2463(3) -0.2320(2) 0.0164(10) Uani 1 1 d . . .
H16 H 0.8500 0.3013 -0.1941 0.020 Uiso 1 1 calc R . .
C24 C 0.8751(3) 0.2384(3) -0.2998(2) 0.0182(10) Uani 1 1 d . . .
C25 C 0.8681(3) 0.1564(3) -0.3514(2) 0.0246(11) Uani 1 1 d . . .
H17 H 0.8914 0.1478 -0.3981 0.029 Uiso 1 1 calc R . .
C26 C 0.8279(3) 0.0860(3) -0.3365(2) 0.0195(10) Uani 1 1 d . . .
H18 H 0.8238 0.0300 -0.3734 0.023 Uiso 1 1 calc R . .
C27 C 0.5379(3) -0.1717(3) -0.0402(2) 0.0283(12) Uani 1 1 d . . .
H19 H 0.4673 -0.1755 -0.0478 0.042 Uiso 1 1 calc R . .
H20 H 0.5534 -0.1345 0.0094 0.042 Uiso 1 1 calc R . .
H21 H 0.5638 -0.2308 -0.0491 0.042 Uiso 1 1 calc R . .
C28 C 0.9095(3) 0.3175(3) -0.3178(2) 0.0244(11) Uani 1 1 d . . .
H22 H 0.9653 0.3010 -0.3494 0.037 Uiso 1 1 calc R . .
H23 H 0.9288 0.3650 -0.2734 0.037 Uiso 1 1 calc R . .
H24 H 0.8569 0.3377 -0.3421 0.037 Uiso 1 1 calc R . .
O5 O 0.83646(19) 0.36698(17) 0.05517(14) 0.0178(7) Uani 1 1 d . . .
O6 O 0.73384(19) 0.26111(17) 0.11719(14) 0.0161(7) Uani 1 1 d . . .
N7 N 0.8421(2) 0.5643(2) 0.20471(17) 0.0139(8) Uani 1 1 d . . .
N8 N 0.7845(2) 0.4066(2) 0.17276(17) 0.0131(8) Uani 1 1 d . . .
N9 N 0.7156(2) 0.4132(2) 0.29333(17) 0.0133(8) Uani 1 1 d . . .
C29 C 0.8665(3) 0.6496(3) 0.2257(2) 0.0204(10) Uani 1 1 d . . .
H25 H 0.8524 0.6866 0.2732 0.024 Uiso 1 1 calc R . .
C30 C 0.9123(3) 0.6856(3) 0.1798(2) 0.0213(11) Uani 1 1 d . . .
H26 H 0.9295 0.7464 0.1966 0.026 Uiso 1 1 calc R . .
C31 C 0.9328(3) 0.6347(3) 0.1107(2) 0.0208(10) Uani 1 1 d . . .
C32 C 0.9078(3) 0.5458(3) 0.0900(2) 0.0204(10) Uani 1 1 d . . .
H27 H 0.9217 0.5077 0.0429 0.024 Uiso 1 1 calc R . .
C33 C 0.8639(3) 0.5133(3) 0.1363(2) 0.0143(9) Uani 1 1 d . . .
C34 C 0.8275(3) 0.4207(3) 0.1163(2) 0.0135(9) Uani 1 1 d . . .
C35 C 0.7411(3) 0.3286(3) 0.1697(2) 0.0142(9) Uani 1 1 d . . .
C36 C 0.7019(3) 0.3342(3) 0.2410(2) 0.0136(9) Uani 1 1 d . . .
C37 C 0.6559(3) 0.2638(3) 0.2519(2) 0.0190(10) Uani 1 1 d . . .
H28 H 0.6461 0.2101 0.2130 0.023 Uiso 1 1 calc R . .
C38 C 0.6240(3) 0.2715(3) 0.3199(2) 0.0222(11) Uani 1 1 d . . .
C39 C 0.6383(3) 0.3535(3) 0.3739(2) 0.0233(11) Uani 1 1 d . . .
H29 H 0.6171 0.3620 0.4212 0.028 Uiso 1 1 calc R . .
C40 C 0.6829(3) 0.4220(3) 0.3591(2) 0.0208(10) Uani 1 1 d . . .
H30 H 0.6909 0.4772 0.3966 0.025 Uiso 1 1 calc R . .
C41 C 0.9813(3) 0.6734(3) 0.0600(2) 0.0327(12) Uani 1 1 d . . .
H31 H 0.9814 0.7378 0.0809 0.049 Uiso 1 1 calc R . .
H32 H 0.9455 0.6547 0.0139 0.049 Uiso 1 1 calc R . .
H33 H 1.0483 0.6526 0.0524 0.049 Uiso 1 1 calc R . .
C42 C 0.5759(3) 0.1972(3) 0.3357(2) 0.0340(13) Uani 1 1 d . . .
H34 H 0.5641 0.1481 0.2908 0.051 Uiso 1 1 calc R . .
H35 H 0.5139 0.2170 0.3590 0.051 Uiso 1 1 calc R . .
H36 H 0.6181 0.1778 0.3678 0.051 Uiso 1 1 calc R . .
O7 O 0.83869(19) 0.65143(18) 0.46536(14) 0.0207(7) Uani 1 1 d . . .
O8 O 0.66230(19) 0.70368(18) 0.41757(14) 0.0190(7) Uani 1 1 d . . .
N10 N 0.9045(2) 0.4883(2) 0.30274(17) 0.0168(8) Uani 1 1 d . . .
N11 N 0.7671(2) 0.5953(2) 0.35079(17) 0.0132(8) Uani 1 1 d . . .
N12 N 0.6505(2) 0.5458(2) 0.24210(17) 0.0129(8) Uani 1 1 d . . .
C43 C 0.9785(3) 0.4348(3) 0.2712(2) 0.0187(10) Uani 1 1 d . . .
H37 H 0.9725 0.3997 0.2218 0.022 Uiso 1 1 calc R . .
C44 C 1.0621(3) 0.4303(3) 0.3089(2) 0.0237(11) Uani 1 1 d . . .
H38 H 1.1126 0.3923 0.2849 0.028 Uiso 1 1 calc R . .
C45 C 1.0739(3) 0.4790(3) 0.3798(2) 0.0216(11) Uani 1 1 d . . .
C46 C 0.9995(3) 0.5356(3) 0.4123(2) 0.0179(10) Uani 1 1 d . . .
H39 H 1.0052 0.5713 0.4615 0.022 Uiso 1 1 calc R . .
C47 C 0.9179(3) 0.5396(3) 0.3729(2) 0.0149(10) Uani 1 1 d . . .
C48 C 0.8374(3) 0.6028(3) 0.4021(2) 0.0170(10) Uani 1 1 d . . .
C49 C 0.6835(3) 0.6434(3) 0.3625(2) 0.0146(9) Uani 1 1 d . . .
C50 C 0.6173(3) 0.6136(3) 0.2986(2) 0.0147(9) Uani 1 1 d . . .
C51 C 0.5277(3) 0.6510(3) 0.2966(2) 0.0177(10) Uani 1 1 d . . .
H40 H 0.5058 0.6976 0.3373 0.021 Uiso 1 1 calc R . .
C52 C 0.4700(3) 0.6203(3) 0.2350(2) 0.0190(10) Uani 1 1 d . . .
C53 C 0.5064(3) 0.5533(3) 0.1779(2) 0.0199(10) Uani 1 1 d . . .
H41 H 0.4695 0.5313 0.1343 0.024 Uiso 1 1 calc R . .
C54 C 0.5949(3) 0.5182(3) 0.1832(2) 0.0180(10) Uani 1 1 d . . .
H42 H 0.6176 0.4717 0.1429 0.022 Uiso 1 1 calc R . .
C55 C 1.1640(3) 0.4736(3) 0.4218(2) 0.0379(14) Uani 1 1 d . . .
H43 H 1.1730 0.4126 0.4199 0.057 Uiso 1 1 calc R . .
H44 H 1.1575 0.5119 0.4719 0.057 Uiso 1 1 calc R . .
H45 H 1.2202 0.4928 0.4010 0.057 Uiso 1 1 calc R . .
C56 C 0.3700(3) 0.6577(3) 0.2319(2) 0.0263(11) Uani 1 1 d . . .
H46 H 0.3592 0.6642 0.1848 0.039 Uiso 1 1 calc R . .
H47 H 0.3654 0.7154 0.2697 0.039 Uiso 1 1 calc R . .
H48 H 0.3206 0.6176 0.2390 0.039 Uiso 1 1 calc R . .
O9 O 0.7980(2) -0.1493(2) -0.50329(18) 0.0406(9) Uani 1 1 d . . .
Cl1A Cl 0.89472(19) -0.1211(2) -0.5085(2) 0.0330(8) Uiso 0.559(6) 1 d P A 1
O10A O 0.9408(4) -0.1096(4) -0.4412(3) 0.039(2) Uiso 0.559(6) 1 d P A 1
O11A O 0.8893(5) -0.0372(5) -0.5186(4) 0.047(2) Uiso 0.559(6) 1 d P A 1
O12A O 0.9437(6) -0.1894(5) -0.5666(4) 0.060(2) Uiso 0.559(6) 1 d P A 1
Cl1B Cl 0.8933(3) -0.1456(3) -0.5373(3) 0.0495(12) Uiso 0.441(6) 1 d P A 2
O10B O 0.9727(7) -0.1690(7) -0.5023(6) 0.083(4) Uiso 0.441(6) 1 d P A 2
O11B O 0.9053(7) -0.0639(8) -0.5473(6) 0.064(3) Uiso 0.441(6) 1 d P A 2
O12B O 0.8767(8) -0.2056(7) -0.6093(6) 0.088(4) Uiso 0.441(6) 1 d P A 2
O13 O 0.6485(2) -0.35988(18) -0.46552(15) 0.0269(8) Uani 1 1 d . . .
Cl2 Cl 0.57365(9) 0.35027(8) -0.02636(6) 0.0299(3) Uani 1 1 d . . .
O14 O 0.6299(2) 0.32526(18) 0.02762(14) 0.0236(7) Uani 1 1 d . . .
O15 O 0.4842(2) 0.3878(2) 0.00590(18) 0.0494(10) Uani 1 1 d . . .
O16 O 0.6304(2) 0.4132(2) -0.04605(18) 0.0492(10) Uani 1 1 d . . .
O17 O 0.5557(2) 0.2718(2) -0.08848(16) 0.0423(9) Uani 1 1 d . . .
O18 O 0.8816(2) 0.16540(19) 0.00270(14) 0.0257(8) Uani 1 1 d . . .
Cl3 Cl 0.34965(9) 0.81492(8) 0.44212(7) 0.0387(3) Uani 1 1 d . . .
O19 O 0.3552(3) 0.8579(3) 0.3903(3) 0.0961(18) Uani 1 1 d . . .
O20 O 0.2987(3) 0.8658(3) 0.5023(2) 0.0868(16) Uani 1 1 d . . .
O21 O 0.3017(2) 0.7310(2) 0.40981(17) 0.0431(9) Uani 1 1 d . . .
O22 O 0.4459(2) 0.8013(2) 0.46339(19) 0.0482(10) Uani 1 1 d . . .
Cl4 Cl 0.40196(9) 0.42462(8) 0.30606(7) 0.0355(3) Uani 1 1 d . . .
O23 O 0.3270(3) 0.4764(3) 0.2925(2) 0.0629(12) Uani 1 1 d . . .
O24 O 0.4673(3) 0.3964(2) 0.24765(19) 0.0542(11) Uani 1 1 d . . .
O25 O 0.3634(3) 0.3486(2) 0.31957(18) 0.0516(10) Uani 1 1 d . . .
O26 O 0.4543(3) 0.4762(3) 0.3704(2) 0.0800(15) Uani 1 1 d . . .
Cl5 Cl 0.65635(10) 0.00688(8) 0.14549(7) 0.0369(3) Uani 1 1 d . . .
O27 O 0.7209(3) -0.0521(2) 0.0961(2) 0.0701(13) Uani 1 1 d . . .
O28 O 0.6329(3) 0.0750(2) 0.11742(18) 0.0483(10) Uani 1 1 d . . .
O29 O 0.5709(3) -0.0400(2) 0.1509(2) 0.0595(11) Uani 1 1 d . . .
O30 O 0.7029(3) 0.0430(3) 0.21334(19) 0.0711(13) Uani 1 1 d . . .
Cl6 Cl 1.12213(10) 0.23251(9) 0.09847(7) 0.0414(3) Uani 1 1 d . . .
O31 O 1.0543(4) 0.3023(3) 0.1095(2) 0.1078(19) Uani 1 1 d . B .
O32 O 1.0654(3) 0.1542(3) 0.0613(2) 0.0916(16) Uani 1 1 d . B 1
O33 O 1.1947(3) 0.2380(2) 0.0503(2) 0.0628(12) Uani 1 1 d . B .
O34A O 1.1695(9) 0.1924(15) 0.1446(8) 0.054(6) Uiso 0.307(18) 1 d P B 1
O34B O 1.1567(4) 0.2471(7) 0.1682(4) 0.062(3) Uiso 0.693(18) 1 d P B 2
N13 N 0.6811(3) 0.6928(3) 0.1289(2) 0.0316(10) Uani 1 1 d . . .
O35 O 0.7007(2) 0.6174(2) 0.08982(17) 0.0411(9) Uani 1 1 d . . .
O36 O 0.6605(2) 0.7118(2) 0.19215(18) 0.0380(9) Uani 1 1 d . . .
C57 C 0.6864(4) 0.7633(3) 0.0984(3) 0.0535(16) Uani 1 1 d . . .
H49 H 0.7058 0.7389 0.0482 0.080 Uiso 1 1 calc R . .
H50 H 0.7344 0.8077 0.1258 0.080 Uiso 1 1 calc R . .
H51 H 0.6227 0.7907 0.1009 0.080 Uiso 1 1 calc R . .
C58 C 0.2668(4) 0.4429(3) 0.1069(3) 0.0528(16) Uani 1 1 d . . .
H52 H 0.3053 0.4512 0.1509 0.079 Uiso 1 1 calc R . .
H53 H 0.3041 0.4643 0.0743 0.079 Uiso 1 1 calc R . .
H54 H 0.2515 0.3802 0.0834 0.079 Uiso 1 1 calc R . .
N14 N 0.1770(3) 0.4923(3) 0.1250(3) 0.0424(12) Uani 1 1 d . . .
O37 O 0.1405(3) 0.5190(4) 0.0827(3) 0.115(2) Uani 1 1 d . . .
O38 O 0.1442(4) 0.5080(3) 0.1817(2) 0.0973(18) Uani 1 1 d . . .
N15 N 0.8721(3) 0.2821(3) 0.4175(2) 0.0443(12) Uani 1 1 d . . .
C59 C 0.8681(6) 0.2672(5) 0.4838(3) 0.125(4) Uani 1 1 d . . .
H55 H 0.9329 0.2761 0.5066 0.188 Uiso 1 1 calc R . .
H56 H 0.8459 0.2066 0.4754 0.188 Uiso 1 1 calc R . .
H57 H 0.8227 0.3085 0.5153 0.188 Uiso 1 1 calc R . .
O39 O 0.8361(3) 0.2256(3) 0.3649(2) 0.0738(14) Uani 1 1 d . . .
O40 O 0.9090(3) 0.3479(3) 0.4149(2) 0.0751(14) Uani 1 1 d . . .
N16 N 0.8826(4) -0.0693(3) 0.2913(3) 0.0577(14) Uani 1 1 d . . .
O41 O 0.8192(4) -0.1281(3) 0.2819(3) 0.118(2) Uani 1 1 d . . .
O42 O 0.9597(3) -0.0828(3) 0.2624(2) 0.0666(13) Uani 1 1 d . . .
C60 C 0.8557(4) 0.0174(4) 0.3372(3) 0.0655(19) Uani 1 1 d . . .
H58 H 0.8262 0.0135 0.3807 0.098 Uiso 1 1 calc R . .
H59 H 0.8090 0.0423 0.3116 0.098 Uiso 1 1 calc R . .
H60 H 0.9137 0.0555 0.3505 0.098 Uiso 1 1 calc R . .
O43 O 0.8452(2) 0.0069(2) 0.01067(17) 0.0382(9) Uani 1 1 d . . .
O44 O 0.4719(2) 0.6345(2) 0.47765(16) 0.0350(8) Uani 1 1 d . . .

loop_
_atom_site_aniso_label
_atom_site_aniso_U_11
_atom_site_aniso_U_22
_atom_site_aniso_U_33
_atom_site_aniso_U_23
_atom_site_aniso_U_13
_atom_site_aniso_U_12
Fe1 0.0207(4) 0.0165(4) 0.0118(3) 0.0004(3) 0.0011(3) 0.0037(3)
Fe2 0.0167(4) 0.0136(4) 0.0111(3) 0.0034(3) 0.0020(3) 0.0003(3)
Fe3 0.0239(4) 0.0154(3) 0.0106(3) 0.0011(3) 0.0031(3) -0.0023(3)
Fe4 0.0158(3) 0.0132(4) 0.0114(3) 0.0030(3) 0.0026(3) 0.0008(3)
O1 0.0234(17) 0.0165(17) 0.0161(16) -0.0007(14) 0.0003(14) 0.0054(13)
O2 0.0163(16) 0.0157(17) 0.0157(16) -0.0001(14) -0.0028(13) 0.0028(13)
N1 0.017(2) 0.020(2) 0.015(2) 0.0071(17) 0.0002(16) 0.0033(16)
N2 0.0136(19) 0.014(2) 0.0128(19) 0.0025(16) 0.0031(16) 0.0024(15)
N3 0.0135(19) 0.0118(19) 0.0123(19) 0.0029(16) 0.0026(15) -0.0007(15)
C1 0.026(3) 0.021(3) 0.015(2) 0.004(2) -0.005(2) 0.001(2)
C2 0.021(3) 0.032(3) 0.023(3) 0.005(2) -0.010(2) -0.002(2)
C3 0.014(2) 0.036(3) 0.023(3) 0.014(2) -0.001(2) 0.003(2)
C4 0.023(3) 0.019(3) 0.017(2) 0.004(2) 0.004(2) 0.005(2)
C5 0.019(2) 0.020(3) 0.012(2) 0.007(2) 0.0022(19) 0.000(2)
C6 0.020(3) 0.022(3) 0.013(2) 0.009(2) 0.005(2) 0.001(2)
C7 0.016(2) 0.016(2) 0.009(2) 0.0041(19) 0.0037(19) -0.0032(18)
C8 0.010(2) 0.016(2) 0.014(2) 0.0063(19) -0.0006(18) 0.0000(18)
C9 0.021(2) 0.017(3) 0.016(2) 0.005(2) -0.001(2) -0.0058(19)
C10 0.015(2) 0.020(3) 0.026(3) 0.013(2) 0.005(2) 0.0011(19)
C11 0.018(2) 0.015(2) 0.023(3) 0.005(2) 0.006(2) 0.0070(19)
C12 0.023(3) 0.013(2) 0.014(2) -0.0032(19) 0.008(2) -0.0011(19)
C13 0.033(3) 0.042(3) 0.031(3) 0.012(3) -0.007(2) 0.014(3)
C14 0.022(3) 0.030(3) 0.034(3) 0.016(2) -0.001(2) 0.007(2)
O3 0.0245(17) 0.0133(16) 0.0125(16) 0.0030(13) 0.0035(13) -0.0036(13)
O4 0.0248(17) 0.0124(16) 0.0127(16) 0.0022(13) 0.0020(13) -0.0058(13)
N4 0.017(2) 0.012(2) 0.016(2) 0.0025(16) -0.0011(16) 0.0005(15)
N5 0.0153(19) 0.0102(19) 0.0116(18) 0.0026(15) 0.0006(15) -0.0024(15)
N6 0.0147(19) 0.018(2) 0.0142(19) 0.0054(16) 0.0018(16) -0.0006(15)
C15 0.021(2) 0.018(3) 0.015(2) 0.004(2) 0.001(2) 0.000(2)
C16 0.024(3) 0.020(3) 0.026(3) 0.009(2) -0.001(2) -0.006(2)
C17 0.023(3) 0.017(3) 0.021(3) 0.011(2) 0.002(2) 0.002(2)
C18 0.021(2) 0.021(3) 0.014(2) 0.007(2) 0.002(2) 0.001(2)
C19 0.018(2) 0.016(2) 0.012(2) 0.0050(19) -0.0007(19) 0.0001(19)
C20 0.014(2) 0.014(2) 0.013(2) 0.0057(19) 0.0014(19) 0.0005(18)
C21 0.012(2) 0.018(3) 0.016(2) 0.009(2) -0.0003(19) -0.0014(19)
C22 0.010(2) 0.015(2) 0.017(2) 0.0055(19) -0.0044(18) -0.0030(18)
C23 0.013(2) 0.020(3) 0.017(2) 0.006(2) -0.0019(19) -0.0024(19)
C24 0.013(2) 0.026(3) 0.018(2) 0.011(2) -0.003(2) -0.003(2)
C25 0.021(3) 0.036(3) 0.021(3) 0.014(2) 0.009(2) -0.004(2)
C26 0.019(2) 0.022(3) 0.016(2) 0.004(2) 0.008(2) 0.003(2)
C27 0.039(3) 0.022(3) 0.026(3) 0.011(2) 0.003(2) -0.010(2)
C28 0.028(3) 0.026(3) 0.025(3) 0.017(2) -0.002(2) -0.009(2)
O5 0.0252(17) 0.0129(16) 0.0151(16) 0.0042(13) 0.0061(14) -0.0030(13)
O6 0.0227(17) 0.0132(17) 0.0104(15) 0.0013(13) 0.0004(13) -0.0011(13)
N7 0.0113(18) 0.016(2) 0.0133(19) 0.0029(16) -0.0012(15) 0.0004(15)
N8 0.0139(19) 0.0099(19) 0.0151(19) 0.0035(15) 0.0070(16) -0.0006(15)
N9 0.0145(19) 0.013(2) 0.0111(19) 0.0028(15) 0.0015(15) 0.0008(15)
C29 0.021(3) 0.016(3) 0.023(3) 0.006(2) 0.002(2) 0.003(2)
C30 0.018(2) 0.018(3) 0.026(3) 0.005(2) 0.000(2) -0.003(2)
C31 0.019(2) 0.022(3) 0.024(3) 0.010(2) 0.001(2) -0.003(2)
C32 0.020(3) 0.020(3) 0.021(3) 0.007(2) 0.010(2) 0.002(2)
C33 0.013(2) 0.013(2) 0.018(2) 0.0066(19) 0.0038(19) 0.0039(18)
C34 0.012(2) 0.019(3) 0.011(2) 0.008(2) -0.0011(19) 0.0021(18)
C35 0.012(2) 0.016(3) 0.018(2) 0.010(2) -0.0016(19) 0.0022(19)
C36 0.011(2) 0.017(2) 0.014(2) 0.0069(19) 0.0031(18) 0.0047(18)
C37 0.018(2) 0.021(3) 0.020(3) 0.010(2) 0.003(2) 0.002(2)
C38 0.020(3) 0.025(3) 0.024(3) 0.012(2) 0.002(2) 0.003(2)
C39 0.026(3) 0.031(3) 0.017(2) 0.012(2) 0.010(2) 0.006(2)
C40 0.026(3) 0.021(3) 0.016(2) 0.007(2) 0.007(2) 0.003(2)
C41 0.043(3) 0.021(3) 0.037(3) 0.013(2) 0.014(3) -0.005(2)
C42 0.041(3) 0.033(3) 0.034(3) 0.020(2) 0.010(3) -0.006(2)
O7 0.0200(17) 0.0259(18) 0.0116(16) 0.0002(14) 0.0006(13) 0.0088(14)
O8 0.0192(16) 0.0203(17) 0.0137(16) 0.0006(14) 0.0010(13) 0.0043(13)
N10 0.017(2) 0.013(2) 0.018(2) 0.0021(16) -0.0001(17) 0.0001(16)
N11 0.0123(19) 0.015(2) 0.0100(18) 0.0015(15) -0.0025(15) 0.0038(15)
N12 0.0132(19) 0.014(2) 0.0111(18) 0.0041(15) 0.0024(15) -0.0018(15)
C43 0.026(3) 0.016(2) 0.011(2) -0.0001(19) 0.008(2) 0.001(2)
C44 0.019(3) 0.026(3) 0.028(3) 0.011(2) 0.010(2) 0.011(2)
C45 0.016(2) 0.029(3) 0.020(3) 0.009(2) 0.001(2) 0.003(2)
C46 0.022(3) 0.017(2) 0.014(2) 0.0027(19) -0.004(2) 0.0021(19)
C47 0.019(2) 0.013(2) 0.012(2) 0.0037(19) 0.0039(19) -0.0024(19)
C48 0.017(2) 0.015(3) 0.020(3) 0.007(2) 0.005(2) 0.0012(19)
C49 0.019(2) 0.014(2) 0.014(2) 0.007(2) 0.0027(19) -0.0013(19)
C50 0.014(2) 0.017(2) 0.015(2) 0.0072(19) 0.0034(19) -0.0008(18)
C51 0.022(3) 0.018(3) 0.013(2) 0.0049(19) 0.006(2) 0.004(2)
C52 0.014(2) 0.023(3) 0.026(3) 0.015(2) -0.002(2) -0.0012(19)
C53 0.017(2) 0.029(3) 0.014(2) 0.007(2) -0.002(2) -0.003(2)
C54 0.021(3) 0.017(3) 0.015(2) 0.005(2) 0.001(2) -0.003(2)
C55 0.023(3) 0.051(4) 0.036(3) 0.009(3) 0.001(2) 0.016(2)
C56 0.022(3) 0.028(3) 0.028(3) 0.010(2) -0.001(2) 0.005(2)
O9 0.0255(19) 0.041(2) 0.060(2) 0.0230(19) 0.0138(18) -0.0026(16)
O13 0.0359(19) 0.0176(18) 0.0277(18) 0.0086(14) -0.0025(15) 0.0011(14)
Cl2 0.0337(7) 0.0302(7) 0.0276(7) 0.0125(6) -0.0036(6) -0.0001(6)
O14 0.0267(18) 0.0246(18) 0.0199(17) 0.0080(14) -0.0003(14) 0.0085(14)
O15 0.036(2) 0.057(3) 0.055(3) 0.018(2) 0.0022(19) 0.0236(19)
O16 0.063(3) 0.041(2) 0.059(3) 0.039(2) -0.003(2) -0.0105(19)
O17 0.047(2) 0.043(2) 0.026(2) -0.0001(17) -0.0073(18) -0.0130(18)
O18 0.0279(18) 0.0279(19) 0.0191(17) 0.0044(14) 0.0093(14) 0.0089(15)
Cl3 0.0265(7) 0.0351(8) 0.0537(9) 0.0143(7) 0.0002(7) -0.0007(6)
O19 0.055(3) 0.130(4) 0.158(5) 0.122(4) -0.023(3) -0.035(3)
O20 0.055(3) 0.050(3) 0.113(4) -0.031(3) 0.042(3) -0.005(2)
O21 0.039(2) 0.039(2) 0.042(2) 0.0018(18) 0.0001(18) -0.0126(17)
O22 0.026(2) 0.049(3) 0.066(3) 0.015(2) -0.0143(19) 0.0005(17)
Cl4 0.0472(8) 0.0271(7) 0.0336(7) 0.0121(6) 0.0022(7) 0.0015(6)
O23 0.052(3) 0.080(3) 0.080(3) 0.055(3) 0.010(2) 0.018(2)
O24 0.064(3) 0.037(2) 0.063(3) 0.018(2) 0.033(2) 0.0015(19)
O25 0.080(3) 0.031(2) 0.048(2) 0.0179(19) 0.023(2) -0.004(2)
O26 0.099(3) 0.050(3) 0.074(3) 0.001(2) -0.039(3) 0.002(2)
Cl5 0.0492(9) 0.0284(8) 0.0326(8) 0.0092(6) 0.0073(7) -0.0012(6)
O27 0.083(3) 0.038(3) 0.090(3) 0.020(2) 0.053(3) 0.015(2)
O28 0.078(3) 0.030(2) 0.040(2) 0.0177(18) 0.000(2) -0.0025(19)
O29 0.049(2) 0.068(3) 0.073(3) 0.039(2) 0.022(2) -0.009(2)
O30 0.100(3) 0.069(3) 0.042(3) 0.019(2) -0.028(2) -0.006(3)
Cl6 0.0510(9) 0.0356(8) 0.0390(8) 0.0142(7) 0.0089(7) -0.0090(7)
O31 0.127(4) 0.105(4) 0.094(4) 0.033(3) 0.056(3) 0.066(4)
O32 0.077(3) 0.068(3) 0.103(4) -0.006(3) 0.025(3) -0.027(3)
O33 0.073(3) 0.058(3) 0.057(3) 0.017(2) 0.038(2) -0.010(2)
N13 0.029(2) 0.025(3) 0.044(3) 0.017(2) 0.008(2) -0.0010(19)
O35 0.037(2) 0.039(2) 0.042(2) 0.0067(19) -0.0005(18) 0.0063(18)
O36 0.047(2) 0.032(2) 0.036(2) 0.0125(17) 0.0161(19) 0.0093(17)
C57 0.058(4) 0.048(4) 0.075(4) 0.046(3) 0.011(3) 0.005(3)
C58 0.050(4) 0.041(4) 0.067(4) 0.017(3) 0.010(3) -0.008(3)
N14 0.045(3) 0.051(3) 0.035(3) 0.020(3) -0.001(3) -0.012(2)
O37 0.062(3) 0.226(7) 0.095(4) 0.104(5) 0.003(3) 0.026(4)
O38 0.129(4) 0.115(4) 0.051(3) 0.029(3) 0.035(3) 0.047(3)
N15 0.036(3) 0.059(4) 0.032(3) 0.007(3) 0.002(2) -0.008(3)
C59 0.199(9) 0.138(7) 0.051(5) 0.051(5) -0.028(5) -0.116(7)
O39 0.082(3) 0.074(3) 0.052(3) 0.005(3) -0.010(3) 0.000(3)
O40 0.105(4) 0.063(3) 0.063(3) 0.029(3) 0.016(3) -0.027(3)
N16 0.076(4) 0.034(3) 0.061(4) 0.014(3) 0.009(3) -0.001(3)
O41 0.105(4) 0.059(4) 0.149(5) -0.023(3) 0.066(4) -0.025(3)
O42 0.039(2) 0.084(3) 0.092(3) 0.049(3) 0.023(2) 0.003(2)
C60 0.090(5) 0.036(4) 0.074(5) 0.024(3) 0.004(4) 0.006(3)
O43 0.032(2) 0.039(2) 0.047(2) 0.0201(18) 0.0015(17) -0.0026(16)
O44 0.0284(19) 0.052(2) 0.0292(19) 0.0189(17) 0.0060(16) -0.0052(16)

loop_
_atom_type_symbol
_atom_type_description
_atom_type_scat_dispersion_real
_atom_type_scat_dispersion_imag
_atom_type_scat_source
C C 0.0033 0.0016 'International Tables Vol C Tables 4.2.6.8 and 6.1.1.4'
H H 0.0000 0.0000 'International Tables Vol C Tables 4.2.6.8 and 6.1.1.4'
N N 0.0061 0.0033 'International Tables Vol C Tables 4.2.6.8 and 6.1.1.4'
O O 0.0106 0.0060 'International Tables Vol C Tables 4.2.6.8 and 6.1.1.4'
Cl Cl 0.1484 0.1585 'International Tables Vol C Tables 4.2.6.8 and 6.1.1.4'
Fe Fe 0.3463 0.8444 'International Tables Vol C Tables 4.2.6.8 and 6.1.1.4'

loop_
_geom_angle_atom_site_label_1
_geom_angle_atom_site_label_2
_geom_angle_atom_site_label_3
_geom_angle
_geom_angle_site_symmetry_1
_geom_angle_site_symmetry_3
_geom_angle_publ_flag
O8 Fe1 O2 95.70(11) 1_544 . ?
O8 Fe1 O1 177.96(11) 1_544 . ?
O2 Fe1 O1 86.14(10) . . ?
O8 Fe1 O7 86.25(11) 1_544 1_544 ?
O2 Fe1 O7 175.31(11) . 1_544 ?
O1 Fe1 O7 91.85(10) . 1_544 ?
O8 Fe1 O13 85.73(11) 1_544 . ?
O2 Fe1 O13 92.65(11) . . ?
O1 Fe1 O13 95.08(11) . . ?
O7 Fe1 O13 91.75(11) 1_544 . ?
O8 Fe1 O9 90.49(12) 1_544 . ?
O2 Fe1 O9 80.50(11) . . ?
O1 Fe1 O9 88.94(12) . . ?
O7 Fe1 O9 95.24(12) 1_544 . ?
O13 Fe1 O9 171.82(11) . . ?
N5 Fe2 N2 177.64(14) . . ?
N5 Fe2 N6 82.26(14) . . ?
N2 Fe2 N6 100.09(14) . . ?
N5 Fe2 N3 98.05(13) . . ?
N2 Fe2 N3 82.22(13) . . ?
N6 Fe2 N3 89.87(13) . . ?
N5 Fe2 N1 97.53(14) . . ?
N2 Fe2 N1 82.28(14) . . ?
N6 Fe2 N1 90.46(14) . . ?
N3 Fe2 N1 164.31(14) . . ?
N5 Fe2 N4 82.35(13) . . ?
N2 Fe2 N4 95.29(14) . . ?
N6 Fe2 N4 164.55(14) . . ?
N3 Fe2 N4 93.68(13) . . ?
N1 Fe2 N4 90.15(13) . . ?
O3 Fe3 O4 85.96(10) . . ?
O3 Fe3 O5 179.55(11) . . ?
O4 Fe3 O5 93.60(11) . . ?
O3 Fe3 O6 95.19(11) . . ?
O4 Fe3 O6 176.63(11) . . ?
O5 Fe3 O6 85.25(11) . . ?
O3 Fe3 O18 83.90(11) . . ?
O4 Fe3 O18 89.09(11) . . ?
O5 Fe3 O18 96.16(11) . . ?
O6 Fe3 O18 94.18(10) . . ?
O3 Fe3 O14 92.34(11) . . ?
O4 Fe3 O14 96.25(11) . . ?
O5 Fe3 O14 87.64(11) . . ?
O6 Fe3 O14 80.54(10) . . ?
O18 Fe3 O14 173.25(12) . . ?
N8 Fe4 N11 177.37(14) . . ?
N8 Fe4 N7 82.00(14) . . ?
N11 Fe4 N7 100.61(14) . . ?
N8 Fe4 N9 82.80(13) . . ?
N11 Fe4 N9 94.59(14) . . ?
N7 Fe4 N9 164.79(13) . . ?
N8 Fe4 N12 97.11(13) . . ?
N11 Fe4 N12 82.59(13) . . ?
N7 Fe4 N12 91.25(13) . . ?
N9 Fe4 N12 91.21(13) . . ?
N8 Fe4 N10 98.60(13) . . ?
N11 Fe4 N10 81.79(13) . . ?
N7 Fe4 N10 89.22(13) . . ?
N9 Fe4 N10 92.47(13) . . ?
N12 Fe4 N10 164.19(13) . . ?
C6 O1 Fe1 125.3(3) . . ?
C7 O2 Fe1 125.7(3) . . ?
C1 N1 C5 118.9(3) . . ?
C1 N1 Fe2 127.2(3) . . ?
C5 N1 Fe2 113.8(3) . . ?
C7 N2 C6 124.7(3) . . ?
C7 N2 Fe2 117.8(2) . . ?
C6 N2 Fe2 117.1(3) . . ?
C12 N3 C8 117.4(3) . . ?
C12 N3 Fe2 128.4(3) . . ?
C8 N3 Fe2 114.0(3) . . ?
N1 C1 C2 121.4(4) . . ?
C1 C2 C3 121.3(4) . . ?
C4 C3 C2 116.6(4) . . ?
C4 C3 C13 122.0(4) . . ?
C2 C3 C13 121.4(4) . . ?
C5 C4 C3 120.0(4) . . ?
N1 C5 C4 121.6(4) . . ?
N1 C5 C6 114.8(3) . . ?
C4 C5 C6 123.5(4) . . ?
O1 C6 N2 126.6(4) . . ?
O1 C6 C5 122.2(4) . . ?
N2 C6 C5 111.2(4) . . ?
O2 C7 N2 127.2(4) . . ?
O2 C7 C8 122.0(4) . . ?
N2 C7 C8 110.7(3) . . ?
N3 C8 C9 122.7(4) . . ?
N3 C8 C7 114.9(3) . . ?
C9 C8 C7 122.3(4) . . ?
C8 C9 C10 120.0(4) . . ?
C11 C10 C9 115.7(4) . . ?
C11 C10 C14 122.7(4) . . ?
C9 C10 C14 121.6(4) . . ?
C12 C11 C10 121.5(4) . . ?
N3 C12 C11 122.5(4) . . ?
C20 O3 Fe3 126.6(3) . . ?
C21 O4 Fe3 126.3(3) . . ?
C15 N4 C19 117.7(4) . . ?
C15 N4 Fe2 128.2(3) . . ?
C19 N4 Fe2 114.1(3) . . ?
C20 N5 C21 125.0(3) . . ?
C20 N5 Fe2 117.4(3) . . ?
C21 N5 Fe2 117.4(3) . . ?
C26 N6 C22 117.5(4) . . ?
C26 N6 Fe2 127.7(3) . . ?
C22 N6 Fe2 114.8(3) . . ?
N4 C15 C16 121.8(4) . . ?
C17 C16 C15 121.0(4) . . ?
C16 C17 C18 116.7(4) . . ?
C16 C17 C27 121.8(4) . . ?
C18 C17 C27 121.5(4) . . ?
C19 C18 C17 120.2(4) . . ?
N4 C19 C18 122.6(4) . . ?
N4 C19 C20 114.2(4) . . ?
C18 C19 C20 123.2(4) . . ?
O3 C20 N5 126.6(4) . . ?
O3 C20 C19 121.4(4) . . ?
N5 C20 C19 112.0(3) . . ?
O4 C21 N5 126.2(4) . . ?
O4 C21 C22 122.6(4) . . ?
N5 C21 C22 111.2(3) . . ?
N6 C22 C23 122.7(4) . . ?
N6 C22 C21 114.1(4) . . ?
C23 C22 C21 123.3(4) . . ?
C22 C23 C24 120.0(4) . . ?
C25 C24 C23 117.0(4) . . ?
C25 C24 C28 121.3(4) . . ?
C23 C24 C28 121.6(4) . . ?
C24 C25 C26 121.1(4) . . ?
N6 C26 C25 121.7(4) . . ?
C34 O5 Fe3 125.9(3) . . ?
C35 O6 Fe3 126.5(3) . . ?
C29 N7 C33 117.5(4) . . ?
C29 N7 Fe4 127.5(3) . . ?
C33 N7 Fe4 115.0(3) . . ?
C34 N8 C35 124.4(3) . . ?
C34 N8 Fe4 118.3(3) . . ?
C35 N8 Fe4 117.2(3) . . ?
C40 N9 C36 117.4(4) . . ?
C40 N9 Fe4 128.7(3) . . ?
C36 N9 Fe4 113.9(3) . . ?
N7 C29 C30 121.5(4) . . ?
C31 C30 C29 121.0(4) . . ?
C30 C31 C32 116.6(4) . . ?
C30 C31 C41 121.5(4) . . ?
C32 C31 C41 121.9(4) . . ?
C33 C32 C31 120.5(4) . . ?
C32 C33 N7 122.8(4) . . ?
C32 C33 C34 123.6(4) . . ?
N7 C33 C34 113.4(4) . . ?
O5 C34 N8 127.1(4) . . ?
O5 C34 C33 121.8(4) . . ?
N8 C34 C33 111.1(3) . . ?
O6 C35 N8 126.9(4) . . ?
O6 C35 C36 121.9(4) . . ?
N8 C35 C36 111.2(3) . . ?
N9 C36 C37 123.2(4) . . ?
N9 C36 C35 114.6(4) . . ?
C37 C36 C35 122.2(4) . . ?
C36 C37 C38 119.8(4) . . ?
C37 C38 C39 116.7(4) . . ?
C37 C38 C42 122.5(4) . . ?
C39 C38 C42 120.7(4) . . ?
C40 C39 C38 120.6(4) . . ?
N9 C40 C39 122.2(4) . . ?
C48 O7 Fe1 126.5(3) . 1_566 ?
C49 O8 Fe1 127.6(3) . 1_566 ?
C43 N10 C47 117.0(3) . . ?
C43 N10 Fe4 128.6(3) . . ?
C47 N10 Fe4 114.4(3) . . ?
C48 N11 C49 124.1(3) . . ?
C48 N11 Fe4 118.1(3) . . ?
C49 N11 Fe4 117.4(3) . . ?
C54 N12 C50 117.4(3) . . ?
C54 N12 Fe4 128.9(3) . . ?
C50 N12 Fe4 113.7(3) . . ?
N10 C43 C44 121.6(4) . . ?
C45 C44 C43 121.4(4) . . ?
C44 C45 C46 117.5(4) . . ?
C44 C45 C55 121.9(4) . . ?
C46 C45 C55 120.6(4) . . ?
C47 C46 C45 119.6(4) . . ?
N10 C47 C46 122.8(4) . . ?
N10 C47 C48 113.9(4) . . ?
C46 C47 C48 123.2(4) . . ?
O7 C48 N11 128.1(4) . . ?
O7 C48 C47 120.8(4) . . ?
N11 C48 C47 111.1(3) . . ?
O8 C49 N11 126.8(4) . . ?
O8 C49 C50 122.0(4) . . ?
N11 C49 C50 111.2(3) . . ?
N12 C50 C51 122.1(4) . . ?
N12 C50 C49 115.1(3) . . ?
C51 C50 C49 122.7(4) . . ?
C50 C51 C52 119.5(4) . . ?
C53 C52 C51 117.2(4) . . ?
C53 C52 C56 121.9(4) . . ?
C51 C52 C56 120.9(4) . . ?
C54 C53 C52 120.7(4) . . ?
N12 C54 C53 123.0(4) . . ?
Cl1A O9 Cl1B 22.46(18) . . ?
Cl1A O9 Fe1 135.4(2) . . ?
Cl1B O9 Fe1 128.0(3) . . ?
O10A Cl1A O9 106.1(3) . . ?
O10A Cl1A O11A 109.0(4) . . ?
O9 Cl1A O11A 107.4(4) . . ?
O10A Cl1A O12A 110.7(4) . . ?
O9 Cl1A O12A 109.2(4) . . ?
O11A Cl1A O12A 114.1(5) . . ?
O10B Cl1B O11B 113.7(7) . . ?
O10B Cl1B O12B 112.9(7) . . ?
O11B Cl1B O12B 103.0(7) . . ?
O10B Cl1B O9 113.7(5) . . ?
O11B Cl1B O9 110.4(5) . . ?
O12B Cl1B O9 102.0(5) . . ?
O16 Cl2 O15 111.3(2) . . ?
O16 Cl2 O17 110.2(2) . . ?
O15 Cl2 O17 111.2(2) . . ?
O16 Cl2 O14 108.00(18) . . ?
O15 Cl2 O14 107.54(19) . . ?
O17 Cl2 O14 108.43(19) . . ?
Cl2 O14 Fe3 127.45(17) . . ?
O20 Cl3 O19 111.1(3) . . ?
O20 Cl3 O22 109.6(2) . . ?
O19 Cl3 O22 108.4(2) . . ?
O20 Cl3 O21 109.7(2) . . ?
O19 Cl3 O21 108.9(3) . . ?
O22 Cl3 O21 109.1(2) . . ?
O23 Cl4 O24 111.5(2) . . ?
O23 Cl4 O26 108.6(3) . . ?
O24 Cl4 O26 109.5(3) . . ?
O23 Cl4 O25 111.2(2) . . ?
O24 Cl4 O25 109.3(2) . . ?
O26 Cl4 O25 106.6(2) . . ?
O30 Cl5 O29 110.2(2) . . ?
O30 Cl5 O28 110.2(2) . . ?
O29 Cl5 O28 110.2(2) . . ?
O30 Cl5 O27 109.6(3) . . ?
O29 Cl5 O27 109.3(2) . . ?
O28 Cl5 O27 107.3(2) . . ?
O34B Cl6 O33 114.1(3) . . ?
O34B Cl6 O31 101.7(5) . . ?
O33 Cl6 O31 110.6(3) . . ?
O34B Cl6 O34A 35.7(6) . . ?
O33 Cl6 O34A 104.7(6) . . ?
O31 Cl6 O34A 134.3(8) . . ?
O34B Cl6 O32 119.9(4) . . ?
O33 Cl6 O32 106.2(2) . . ?
O31 Cl6 O32 103.7(3) . . ?
O34A Cl6 O32 93.0(8) . . ?
O36 N13 O35 123.4(4) . . ?
O36 N13 C57 118.5(4) . . ?
O35 N13 C57 118.0(4) . . ?
O38 N14 O37 120.5(6) . . ?
O38 N14 C58 120.4(5) . . ?
O37 N14 C58 119.1(5) . . ?
O40 N15 O39 123.0(5) . . ?
O40 N15 C59 119.9(5) . . ?
O39 N15 C59 117.1(6) . . ?
O42 N16 O41 122.8(5) . . ?
O42 N16 C60 121.7(5) . . ?
O41 N16 C60 115.4(5) . . ?

loop_
_geom_bond_atom_site_label_1
_geom_bond_atom_site_label_2
_geom_bond_distance
_geom_bond_site_symmetry_2
_geom_bond_publ_flag
Fe1 O8 2.057(3) 1_544 ?
Fe1 O2 2.065(3) . ?
Fe1 O1 2.068(3) . ?
Fe1 O7 2.077(3) 1_544 ?
Fe1 O13 2.117(3) . ?
Fe1 O9 2.141(3) . ?
Fe2 N5 1.900(3) . ?
Fe2 N2 1.912(3) . ?
Fe2 N6 1.956(3) . ?
Fe2 N3 1.959(3) . ?
Fe2 N1 1.963(3) . ?
Fe2 N4 1.968(3) . ?
Fe3 O3 2.061(3) . ?
Fe3 O4 2.068(3) . ?
Fe3 O5 2.072(3) . ?
Fe3 O6 2.074(3) . ?
Fe3 O18 2.132(3) . ?
Fe3 O14 2.143(3) . ?
Fe4 N8 1.898(3) . ?
Fe4 N11 1.910(3) . ?
Fe4 N7 1.948(3) . ?
Fe4 N9 1.962(3) . ?
Fe4 N12 1.963(3) . ?
Fe4 N10 1.970(3) . ?
O1 C6 1.232(4) . ?
O2 C7 1.227(4) . ?
N1 C1 1.336(5) . ?
N1 C5 1.366(5) . ?
N2 C7 1.364(5) . ?
N2 C6 1.377(5) . ?
N3 C12 1.341(5) . ?
N3 C8 1.356(5) . ?
C1 C2 1.371(5) . ?
C2 C3 1.401(6) . ?
C3 C4 1.391(5) . ?
C3 C13 1.482(5) . ?
C4 C5 1.384(5) . ?
C5 C6 1.477(5) . ?
C7 C8 1.487(5) . ?
C8 C9 1.374(5) . ?
C9 C10 1.416(5) . ?
C10 C11 1.383(5) . ?
C10 C14 1.485(5) . ?
C11 C12 1.373(5) . ?
O3 C20 1.226(4) . ?
O4 C21 1.240(4) . ?
N4 C15 1.333(5) . ?
N4 C19 1.361(5) . ?
N5 C20 1.367(5) . ?
N5 C21 1.373(5) . ?
N6 C26 1.344(5) . ?
N6 C22 1.348(5) . ?
C15 C16 1.384(6) . ?
C16 C17 1.380(5) . ?
C17 C18 1.387(6) . ?
C17 C27 1.483(6) . ?
C18 C19 1.368(5) . ?
C19 C20 1.477(5) . ?
C21 C22 1.486(5) . ?
C22 C23 1.377(5) . ?
C23 C24 1.380(5) . ?
C24 C25 1.371(6) . ?
C24 C28 1.512(5) . ?
C25 C26 1.382(6) . ?
O5 C34 1.235(4) . ?
O6 C35 1.226(4) . ?
N7 C29 1.334(5) . ?
N7 C33 1.364(5) . ?
N8 C34 1.359(5) . ?
N8 C35 1.372(5) . ?
N9 C40 1.348(5) . ?
N9 C36 1.351(5) . ?
C29 C30 1.391(6) . ?
C30 C31 1.372(5) . ?
C31 C32 1.389(6) . ?
C31 C41 1.511(6) . ?
C32 C33 1.352(5) . ?
C33 C34 1.491(5) . ?
C35 C36 1.494(5) . ?
C36 C37 1.379(5) . ?
C37 C38 1.389(5) . ?
C38 C39 1.399(6) . ?
C38 C42 1.493(6) . ?
C39 C40 1.380(6) . ?
O7 C48 1.231(4) . ?
O7 Fe1 2.077(3) 1_566 ?
O8 C49 1.231(4) . ?
O8 Fe1 2.057(3) 1_566 ?
N10 C43 1.356(5) . ?
N10 C47 1.363(5) . ?
N11 C48 1.363(5) . ?
N11 C49 1.371(5) . ?
N12 C54 1.325(4) . ?
N12 C50 1.360(5) . ?
C43 C44 1.376(5) . ?
C44 C45 1.363(6) . ?
C45 C46 1.390(5) . ?
C45 C55 1.499(5) . ?
C46 C47 1.369(5) . ?
C47 C48 1.497(5) . ?
C49 C50 1.483(5) . ?
C50 C51 1.382(5) . ?
C51 C52 1.383(5) . ?
C52 C53 1.375(5) . ?
C52 C56 1.516(5) . ?
C53 C54 1.364(5) . ?
O9 Cl1A 1.423(4) . ?
O9 Cl1B 1.497(5) . ?
Cl1A O10A 1.418(6) . ?
Cl1A O11A 1.435(8) . ?
Cl1A O12A 1.472(9) . ?
Cl1B O10B 1.405(11) . ?
Cl1B O11B 1.405(11) . ?
Cl1B O12B 1.437(11) . ?
Cl2 O16 1.437(3) . ?
Cl2 O15 1.438(3) . ?
Cl2 O17 1.450(3) . ?
Cl2 O14 1.473(3) . ?
Cl3 O20 1.400(4) . ?
Cl3 O19 1.422(4) . ?
Cl3 O22 1.425(3) . ?
Cl3 O21 1.437(3) . ?
Cl4 O23 1.409(3) . ?
Cl4 O24 1.428(3) . ?
Cl4 O26 1.439(4) . ?
Cl4 O25 1.442(3) . ?
Cl5 O30 1.409(3) . ?
Cl5 O29 1.421(4) . ?
Cl5 O28 1.425(3) . ?
Cl5 O27 1.435(4) . ?
Cl6 O34B 1.394(6) . ?
Cl6 O33 1.417(4) . ?
Cl6 O31 1.429(4) . ?
Cl6 O34A 1.437(14) . ?
Cl6 O32 1.444(4) . ?
N13 O36 1.224(5) . ?
N13 O35 1.234(4) . ?
N13 C57 1.458(6) . ?
C58 N14 1.458(6) . ?
N14 O38 1.165(5) . ?
N14 O37 1.169(5) . ?
N15 O40 1.191(5) . ?
N15 O39 1.221(5) . ?
N15 C59 1.413(7) . ?
N16 O42 1.201(6) . ?
N16 O41 1.249(6) . ?
N16 C60 1.440(6) . ?
